data_1514397
loop_
_publ_author_name
'Lohr, Tracy L.'
'Piers, Warren E.'
'Parvez, Masood'

_publ_section_title
;
 Arene C--H bond activation across Pt(ii)--OH bonds: catalyzed vs.
 uncatalyzed pathways
;
_journal_issue 2
_journal_name_full 'Chemical Science'
_journal_page_first 770
_journal_paper_doi 10.1039/c2sc21917d
_journal_volume 4
_journal_year 2013
_chemical_formula_moiety 'C78 H85 Cl N2 Pt, 3.5(C7 H8)'
_chemical_formula_sum 'C102.5 H113 Cl N2 Pt'
_chemical_formula_weight 1603.49
_chemical_name_systematic
;
?
;
_space_group_IT_number 2
_symmetry_cell_setting triclinic
_symmetry_space_group_name_Hall '-P 1'
_symmetry_space_group_name_H-M 'P -1'
_atom_sites_solution_hydrogens geom
_atom_sites_solution_primary direct
_atom_sites_solution_secondary difmap
_cell_angle_alpha 101.2586(9)
_cell_angle_beta 98.6734(10)
_cell_angle_gamma 111.1011(7)
_cell_formula_units_Z 2
_cell_length_a 12.0941(3)
_cell_length_b 15.3900(4)
_cell_length_c 25.2421(5)
_cell_measurement_reflns_used 17310
_cell_measurement_temperature 173(2)
_cell_measurement_theta_max 27.48
_cell_measurement_theta_min 1.00
_cell_volume 4171.50(18)
_computing_cell_refinement 'HKL DENZO (Otwinowski & Minor, 1997)'
_computing_data_collection 'COLLECT (Hooft, 1998)'
_computing_data_reduction 'SCALEPACK (Otwinowski & Minor, 1997)'
_computing_molecular_graphics 'ORTEP-3 (Farrugia, 1997)'
_computing_publication_material 'SHELXL-97 (Sheldrick, 2008)'
_computing_structure_refinement 'SHELXL-97 (Sheldrick, 2008)'
_computing_structure_solution 'SIR92 (Altomare et al., 1991)'
_diffrn_ambient_temperature 173(2)
_diffrn_measured_fraction_theta_full 0.992
_diffrn_measured_fraction_theta_max 0.992
_diffrn_measurement_device_type 'Nonius APEX2 CCD'
_diffrn_measurement_method ' \w and \f scans '
_diffrn_radiation_monochromator graphite
_diffrn_radiation_source 'fine-focus sealed tube'
_diffrn_radiation_type MoK\a
_diffrn_radiation_wavelength 0.71073
_diffrn_reflns_av_R_equivalents 0.0370
_diffrn_reflns_av_sigmaI/netI 0.0428
_diffrn_reflns_limit_h_max 14
_diffrn_reflns_limit_h_min -14
_diffrn_reflns_limit_k_max 18
_diffrn_reflns_limit_k_min -18
_diffrn_reflns_limit_l_max 29
_diffrn_reflns_limit_l_min -30
_diffrn_reflns_number 25798
_diffrn_reflns_theta_full 25.00
_diffrn_reflns_theta_max 25.00
_diffrn_reflns_theta_min 1.89
_diffrn_standards_number 0
_exptl_absorpt_coefficient_mu 1.763
_exptl_absorpt_correction_T_max 0.9912
_exptl_absorpt_correction_T_min 0.6770
_exptl_absorpt_correction_type multi-scan
_exptl_absorpt_process_details 'SORTAV: (Blessing, 1997)'
_exptl_crystal_colour Orange
_exptl_crystal_density_diffrn 1.277
_exptl_crystal_density_method 'not measured'
_exptl_crystal_description Plate
_exptl_crystal_F_000 1674
_exptl_crystal_size_max 0.24
_exptl_crystal_size_mid 0.22
_exptl_crystal_size_min 0.01
_refine_diff_density_max 1.173
_refine_diff_density_min -0.833
_refine_diff_density_rms 0.093
_refine_ls_extinction_method none
_refine_ls_goodness_of_fit_ref 1.075
_refine_ls_hydrogen_treatment constr
_refine_ls_matrix_type full
_refine_ls_number_parameters 755
_refine_ls_number_reflns 14583
_refine_ls_number_restraints 0
_refine_ls_restrained_S_all 1.075
_refine_ls_R_factor_all 0.0410
_refine_ls_R_factor_gt 0.0366
_refine_ls_shift/su_max 0.002
_refine_ls_shift/su_mean 0.000
_refine_ls_structure_factor_coef Fsqd
_refine_ls_weighting_details 'calc w=1/[\s^2^(Fo^2^)+(0.0469P)^2^+5.8367P] where P=(Fo^2^+2Fc^2^)/3'
_refine_ls_weighting_scheme calc
_refine_ls_wR_factor_gt 0.0940
_refine_ls_wR_factor_ref 0.0970
_reflns_number_gt 13184
_reflns_number_total 14583
_reflns_threshold_expression >2sigma(I)
_cod_data_source_file c2sc21917d.txt
_cod_data_source_block Compound_Ia
_cod_depositor_comments
;
The following automatic conversions were performed:

'_symmetry_cell_setting' value 'Triclinic' changed to 'triclinic'
according to
/usr/data/users/saulius/automatic-downloads/retrospective/RSC/lib/dictionaries/cif_core.dic
dictionary named 'cif_core.dic' version 2.4.2 from
2011-04-26.

'_exptl_absorpt_correction_type' value 'Multi-scan'
changed to 'multi-scan' according to
/usr/data/users/saulius/automatic-downloads/retrospective/RSC/lib/dictionaries/cif_core.dic
dictionary named 'cif_core.dic' version 2.4.2 from 2011-04-26.

Automatic conversion script
Id: cif_fix_values 2281 2013-09-26 08:29:07Z andrius 
;
_cod_original_cell_volume 4171.50(17)
_cod_original_formula_sum 'C102.50 H113 Cl N2 Pt'
_cod_database_code 1514397

loop_
_symmetry_equiv_pos_as_xyz
'x, y, z'
'-x, -y, -z'

loop_
_atom_site_label
_atom_site_type_symbol
_atom_site_fract_x
_atom_site_fract_y
_atom_site_fract_z
_atom_site_U_iso_or_equiv
_atom_site_adp_type
_atom_site_occupancy
_atom_site_symmetry_multiplicity
_atom_site_calc_flag
_atom_site_refinement_flags
Pt1 Pt 0.120965(12) 0.011476(10) -0.273042(5) 0.02610(6) Uani 1 1 d .
Cl1 Cl 0.32385(9) 0.09994(8) -0.23374(5) 0.0456(3) Uani 1 1 d .
N1 N -0.0609(3) -0.0559(2) -0.30478(12) 0.0244(6) Uani 1 1 d .
N2 N 0.0603(3) 0.1036(2) -0.22116(12) 0.0261(6) Uani 1 1 d .
C1 C -0.1252(3) -0.0187(3) -0.27878(14) 0.0265(8) Uani 1 1 d .
C2 C -0.0567(3) 0.0679(2) -0.23111(14) 0.0254(7) Uani 1 1 d .
C3 C -0.1475(3) 0.0935(3) -0.20650(15) 0.0294(8) Uani 1 1 d .
C4 C -0.1428(4) 0.1607(3) -0.16057(17) 0.0348(9) Uani 1 1 d .
H4 H -0.0667 0.2058 -0.1366 0.042 Uiso 1 1 calc R
C5 C -0.2535(4) 0.1611(3) -0.14987(19) 0.0450(11) Uani 1 1 d .
H5 H -0.2511 0.2054 -0.1173 0.054 Uiso 1 1 calc R
C6 C -0.3654(4) 0.0994(3) -0.1850(2) 0.0452(11) Uani 1 1 d .
H6 H -0.4378 0.1043 -0.1773 0.054 Uiso 1 1 calc R
C7 C -0.3732(4) 0.0292(3) -0.23238(18) 0.0379(9) Uani 1 1 d .
C8 C -0.4804(4) -0.0380(3) -0.2722(2) 0.0481(11) Uani 1 1 d .
H8 H -0.5578 -0.0390 -0.2684 0.058 Uiso 1 1 calc R
C9 C -0.4733(4) -0.1021(3) -0.3167(2) 0.0454(11) Uani 1 1 d .
H9 H -0.5465 -0.1455 -0.3434 0.054 Uiso 1 1 calc R
C10 C -0.3614(4) -0.1060(3) -0.32428(17) 0.0369(9) Uani 1 1 d .
H10 H -0.3594 -0.1522 -0.3548 0.044 Uiso 1 1 calc R
C11 C -0.2553(3) -0.0409(3) -0.28621(15) 0.0293(8) Uani 1 1 d .
C12 C -0.2627(4) 0.0275(3) -0.24154(16) 0.0326(8) Uani 1 1 d .
C13 C -0.1253(3) -0.1361(2) -0.35393(14) 0.0239(7) Uani 1 1 d .
C14 C -0.1427(4) -0.1159(3) -0.40503(15) 0.0297(8) Uani 1 1 d .
H14 H -0.1072 -0.0513 -0.4077 0.036 Uiso 1 1 calc R
C15 C -0.2128(4) -0.1914(3) -0.45247(15) 0.0285(8) Uani 1 1 d .
C16 C -0.2617(4) -0.2858(3) -0.44741(15) 0.0292(8) Uani 1 1 d .
H16 H -0.3090 -0.3374 -0.4797 0.035 Uiso 1 1 calc R
C17 C -0.2428(3) -0.3059(2) -0.39635(15) 0.0254(7) Uani 1 1 d .
C18 C -0.1727(3) -0.2297(3) -0.34874(14) 0.0266(8) Uani 1 1 d .
H18 H -0.1579 -0.2420 -0.3135 0.032 Uiso 1 1 calc R
C19 C -0.2397(4) -0.1727(3) -0.50834(15) 0.0355(9) Uani 1 1 d .
C20 C -0.1625(4) -0.1753(3) -0.54372(16) 0.0423(11) Uani 1 1 d .
C21 C -0.1911(5) -0.1585(3) -0.59579(18) 0.0556(14) Uani 1 1 d .
H21 H -0.1391 -0.1592 -0.6204 0.067 Uiso 1 1 calc R
C22 C -0.2930(6) -0.1410(4) -0.6116(2) 0.0652(17) Uani 1 1 d .
H22 H -0.3110 -0.1306 -0.6471 0.078 Uiso 1 1 calc R
C23 C -0.3695(5) -0.1383(3) -0.5767(2) 0.0531(13) Uani 1 1 d .
H23 H -0.4391 -0.1253 -0.5880 0.064 Uiso 1 1 calc R
C24 C -0.3446(4) -0.1548(3) -0.52462(18) 0.0420(10) Uani 1 1 d .
C25 C -0.0499(5) -0.1949(3) -0.52745(19) 0.0484(12) Uani 1 1 d .
H25 H -0.0388 -0.1946 -0.4873 0.058 Uiso 1 1 calc R
C26 C -0.0667(6) -0.2944(4) -0.5607(2) 0.0678(16) Uani 1 1 d .
H26A H -0.1418 -0.3433 -0.5570 0.102 Uiso 1 1 calc R
H26B H 0.0032 -0.3084 -0.5464 0.102 Uiso 1 1 calc R
H26C H -0.0724 -0.2957 -0.6000 0.102 Uiso 1 1 calc R
C27 C 0.0656(5) -0.1168(4) -0.5330(2) 0.0642(15) Uani 1 1 d .
H27A H 0.0562 -0.1134 -0.5717 0.096 Uiso 1 1 calc R
H27B H 0.1357 -0.1328 -0.5223 0.096 Uiso 1 1 calc R
H27C H 0.0790 -0.0542 -0.5087 0.096 Uiso 1 1 calc R
C28 C -0.4275(4) -0.1481(3) -0.48572(19) 0.0463(11) Uani 1 1 d .
H28 H -0.4127 -0.1821 -0.4572 0.056 Uiso 1 1 calc R
C29 C -0.5638(5) -0.1955(4) -0.5132(2) 0.0642(15) Uani 1 1 d .
H29A H -0.5814 -0.1660 -0.5427 0.096 Uiso 1 1 calc R
H29B H -0.6097 -0.1862 -0.4853 0.096 Uiso 1 1 calc R
H29C H -0.5879 -0.2649 -0.5293 0.096 Uiso 1 1 calc R
C30 C -0.3901(5) -0.0418(4) -0.4545(2) 0.0617(14) Uani 1 1 d .
H30A H -0.3958 -0.0046 -0.4815 0.092 Uiso 1 1 calc R
H30B H -0.3059 -0.0154 -0.4322 0.092 Uiso 1 1 calc R
H30C H -0.4447 -0.0376 -0.4301 0.092 Uiso 1 1 calc R
C31 C -0.3038(4) -0.4071(2) -0.39107(14) 0.0284(8) Uani 1 1 d .
C32 C -0.4293(4) -0.4433(3) -0.39212(15) 0.0339(9) Uani 1 1 d .
C33 C -0.4851(5) -0.5370(3) -0.38717(18) 0.0455(11) Uani 1 1 d .
H33 H -0.5698 -0.5627 -0.3882 0.055 Uiso 1 1 calc R
C34 C -0.4198(5) -0.5925(3) -0.3809(2) 0.0496(12) Uani 1 1 d .
H34 H -0.4592 -0.6559 -0.3772 0.060 Uiso 1 1 calc R
C35 C -0.2967(5) -0.5565(3) -0.38001(18) 0.0462(11) Uani 1 1 d .
H35 H -0.2524 -0.5956 -0.3757 0.055 Uiso 1 1 calc R
C36 C -0.2365(4) -0.4637(3) -0.38540(16) 0.0360(9) Uani 1 1 d .
C37 C -0.5055(4) -0.3841(3) -0.39881(17) 0.0377(9) Uani 1 1 d .
H37 H -0.4491 -0.3183 -0.3993 0.045 Uiso 1 1 calc R
C38 C -0.6024(5) -0.4276(4) -0.4536(2) 0.0617(14) Uani 1 1 d .
H38A H -0.5641 -0.4388 -0.4843 0.093 Uiso 1 1 calc R
H38B H -0.6411 -0.3829 -0.4588 0.093 Uiso 1 1 calc R
H38C H -0.6642 -0.4892 -0.4527 0.093 Uiso 1 1 calc R
C39 C -0.5622(6) -0.3715(4) -0.3494(2) 0.0609(14) Uani 1 1 d .
H39A H -0.6068 -0.3303 -0.3535 0.091 Uiso 1 1 calc R
H39B H -0.4976 -0.3413 -0.3149 0.091 Uiso 1 1 calc R
H39C H -0.6187 -0.4350 -0.3480 0.091 Uiso 1 1 calc R
C40 C -0.1030(4) -0.4288(3) -0.38829(18) 0.0414(10) Uani 1 1 d .
H40 H -0.0651 -0.3566 -0.3739 0.050 Uiso 1 1 calc R
C41 C -0.0294(6) -0.4692(5) -0.3534(3) 0.084(2) Uani 1 1 d .
H41A H -0.0338 -0.4517 -0.3145 0.126 Uiso 1 1 calc R
H41B H 0.0560 -0.4420 -0.3556 0.126 Uiso 1 1 calc R
H41C H -0.0631 -0.5398 -0.3676 0.126 Uiso 1 1 calc R
C42 C -0.0937(6) -0.4549(5) -0.4479(3) 0.083(2) Uani 1 1 d .
H42A H -0.1309 -0.5254 -0.4631 0.125 Uiso 1 1 calc R
H42B H -0.0076 -0.4302 -0.4492 0.125 Uiso 1 1 calc R
H42C H -0.1367 -0.4259 -0.4702 0.125 Uiso 1 1 calc R
C43 C 0.1274(3) 0.1939(3) -0.17948(14) 0.0243(7) Uani 1 1 d .
C44 C 0.1227(3) 0.2773(3) -0.19113(15) 0.0274(8) Uani 1 1 d .
H44 H 0.0745 0.2734 -0.2256 0.033 Uiso 1 1 calc R
C45 C 0.1884(3) 0.3661(2) -0.15234(15) 0.0252(7) Uani 1 1 d .
C46 C 0.2541(3) 0.3691(2) -0.10131(14) 0.0243(7) Uani 1 1 d .
H46 H 0.2972 0.4295 -0.0740 0.029 Uiso 1 1 calc R
C47 C 0.2582(3) 0.2854(3) -0.08923(15) 0.0263(8) Uani 1 1 d .
C48 C 0.1956(3) 0.1968(3) -0.12933(14) 0.0262(8) Uani 1 1 d .
H48 H 0.1997 0.1394 -0.1224 0.031 Uiso 1 1 calc R
C49 C 0.1899(4) 0.4557(3) -0.16753(15) 0.0313(8) Uani 1 1 d .
C50 C 0.2587(4) 0.4879(3) -0.20536(16) 0.0369(9) Uani 1 1 d .
C51 C 0.2519(5) 0.5665(3) -0.22349(19) 0.0498(12) Uani 1 1 d .
H51 H 0.2964 0.5885 -0.2496 0.060 Uiso 1 1 calc R
C52 C 0.1816(5) 0.6123(3) -0.2039(2) 0.0592(14) Uani 1 1 d .
H52 H 0.1764 0.6645 -0.2174 0.071 Uiso 1 1 calc R
C53 C 0.1186(5) 0.5835(4) -0.1649(2) 0.0544(13) Uani 1 1 d .
H53 H 0.0727 0.6174 -0.1508 0.065 Uiso 1 1 calc R
C54 C 0.1217(4) 0.5049(3) -0.14601(18) 0.0408(10) Uani 1 1 d .
C55 C 0.3397(5) 0.4400(3) -0.22658(19) 0.0468(11) Uani 1 1 d .
H55 H 0.3430 0.3931 -0.2046 0.056 Uiso 1 1 calc R
C56 C 0.4706(5) 0.5140(4) -0.2179(2) 0.0639(14) Uani 1 1 d .
H56A H 0.5209 0.4804 -0.2306 0.096 Uiso 1 1 calc R
H56B H 0.5044 0.5481 -0.1783 0.096 Uiso 1 1 calc R
H56C H 0.4701 0.5607 -0.2392 0.096 Uiso 1 1 calc R
C57 C 0.2868(6) 0.3832(4) -0.2879(2) 0.0698(17) Uani 1 1 d .
H57A H 0.2078 0.3304 -0.2921 0.105 Uiso 1 1 calc R
H57B H 0.3431 0.3562 -0.3009 0.105 Uiso 1 1 calc R
H57C H 0.2756 0.4264 -0.3101 0.105 Uiso 1 1 calc R
C58 C 0.0531(5) 0.4761(4) -0.1022(2) 0.0524(12) Uani 1 1 d .
H58 H 0.0686 0.4209 -0.0923 0.063 Uiso 1 1 calc R
C59 C -0.0845(5) 0.4446(5) -0.1214(2) 0.0750(18) Uani 1 1 d .
H59A H -0.1229 0.4279 -0.0912 0.113 Uiso 1 1 calc R
H59B H -0.1175 0.3881 -0.1538 0.113 Uiso 1 1 calc R
H59C H -0.1015 0.4977 -0.1315 0.113 Uiso 1 1 calc R
C60 C 0.1012(6) 0.5606(6) -0.0497(2) 0.101(3) Uani 1 1 d .
H60A H 0.0799 0.6132 -0.0577 0.152 Uiso 1 1 calc R
H60B H 0.1902 0.5837 -0.0378 0.152 Uiso 1 1 calc R
H60C H 0.0643 0.5391 -0.0201 0.152 Uiso 1 1 calc R
C61 C 0.3332(3) 0.2922(2) -0.03431(14) 0.0269(8) Uani 1 1 d .
C62 C 0.2768(4) 0.2688(3) 0.00865(16) 0.0339(9) Uani 1 1 d .
C63 C 0.3506(4) 0.2787(3) 0.05999(17) 0.0424(10) Uani 1 1 d .
H63 H 0.3140 0.2636 0.0896 0.051 Uiso 1 1 calc R
C64 C 0.4745(5) 0.3101(3) 0.06775(17) 0.0470(11) Uani 1 1 d .
H64 H 0.5231 0.3163 0.1027 0.056 Uiso 1 1 calc R
C65 C 0.5297(4) 0.3327(3) 0.02534(17) 0.0423(10) Uani 1 1 d .
H65 H 0.6159 0.3546 0.0315 0.051 Uiso 1 1 calc R
C66 C 0.4600(4) 0.3239(3) -0.02680(15) 0.0320(8) Uani 1 1 d .
C67 C 0.1394(4) 0.2327(3) 0.00077(18) 0.0432(10) Uani 1 1 d .
H67 H 0.1042 0.2401 -0.0357 0.052 Uiso 1 1 calc R
C68 C 0.0820(6) 0.1256(4) -0.0008(3) 0.0769(18) Uani 1 1 d .
H68A H 0.1132 0.1169 0.0351 0.115 Uiso 1 1 calc R
H68B H 0.1031 0.0875 -0.0304 0.115 Uiso 1 1 calc R
H68C H -0.0070 0.1036 -0.0080 0.115 Uiso 1 1 calc R
C69 C 0.1033(6) 0.2901(5) 0.0463(3) 0.084(2) Uani 1 1 d .
H69A H 0.1332 0.2811 0.0823 0.125 Uiso 1 1 calc R
H69B H 0.0142 0.2673 0.0381 0.125 Uiso 1 1 calc R
H69C H 0.1395 0.3590 0.0478 0.125 Uiso 1 1 calc R
C70 C 0.5220(4) 0.3488(3) -0.07317(16) 0.0368(9) Uani 1 1 d .
H70 H 0.4562 0.3310 -0.1075 0.044 Uiso 1 1 calc R
C71 C 0.5998(5) 0.4556(4) -0.0607(2) 0.0583(13) Uani 1 1 d .
H71A H 0.6671 0.4750 -0.0280 0.087 Uiso 1 1 calc R
H71B H 0.5498 0.4924 -0.0533 0.087 Uiso 1 1 calc R
H71C H 0.6330 0.4688 -0.0928 0.087 Uiso 1 1 calc R
C72 C 0.5964(5) 0.2889(4) -0.0858(2) 0.0543(13) Uani 1 1 d .
H72A H 0.6262 0.2995 -0.1190 0.082 Uiso 1 1 calc R
H72B H 0.5448 0.2202 -0.0924 0.082 Uiso 1 1 calc R
H72C H 0.6661 0.3087 -0.0541 0.082 Uiso 1 1 calc R
C73 C 0.1589(3) -0.0911(3) -0.31988(16) 0.0333(9) Uani 1 1 d .
C74 C 0.1574(5) -0.1027(4) -0.3744(2) 0.0520(12) Uani 1 1 d .
H74 H 0.1404 -0.0586 -0.3925 0.062 Uiso 1 1 calc R
C75 C 0.1803(5) -0.1782(4) -0.4053(2) 0.0598(14) Uani 1 1 d .
H75 H 0.1792 -0.1843 -0.4436 0.072 Uiso 1 1 calc R
C76 C 0.2046(4) -0.2436(4) -0.3799(2) 0.0552(13) Uani 1 1 d .
H76 H 0.2200 -0.2949 -0.4005 0.066 Uiso 1 1 calc R
C77 C 0.2059(4) -0.2333(4) -0.3245(2) 0.0536(12) Uani 1 1 d .
H77 H 0.2228 -0.2775 -0.3066 0.064 Uiso 1 1 calc R
C78 C 0.1826(4) -0.1586(3) -0.2947(2) 0.0466(11) Uani 1 1 d .
H78 H 0.1826 -0.1529 -0.2566 0.056 Uiso 1 1 calc R

loop_
_atom_site_aniso_label
_atom_site_aniso_U_11
_atom_site_aniso_U_22
_atom_site_aniso_U_33
_atom_site_aniso_U_23
_atom_site_aniso_U_13
_atom_site_aniso_U_12
Pt1 0.02135(8) 0.02862(9) 0.02441(8) 0.00121(5) 0.00471(5) 0.00902(6)
Cl1 0.0225(5) 0.0511(6) 0.0469(6) -0.0073(5) 0.0016(4) 0.0096(4)
N1 0.0265(16) 0.0245(15) 0.0217(15) 0.0048(12) 0.0067(12) 0.0101(13)
N2 0.0263(16) 0.0248(15) 0.0238(15) 0.0025(12) 0.0042(12) 0.0092(13)
C1 0.0256(18) 0.0280(18) 0.0223(18) 0.0031(14) 0.0038(14) 0.0095(15)
C2 0.028(2) 0.0215(17) 0.0238(18) 0.0019(14) 0.0049(14) 0.0097(15)
C3 0.0251(19) 0.0279(19) 0.031(2) 0.0031(15) 0.0084(15) 0.0078(16)
C4 0.026(2) 0.034(2) 0.036(2) -0.0025(16) 0.0059(16) 0.0088(17)
C5 0.038(2) 0.047(3) 0.044(3) -0.006(2) 0.0135(19) 0.019(2)
C6 0.036(2) 0.046(3) 0.059(3) 0.008(2) 0.024(2) 0.020(2)
C7 0.027(2) 0.037(2) 0.046(2) 0.0054(18) 0.0114(18) 0.0112(18)
C8 0.028(2) 0.047(3) 0.063(3) 0.001(2) 0.009(2) 0.016(2)
C9 0.027(2) 0.036(2) 0.054(3) -0.004(2) -0.0037(19) 0.0051(18)
C10 0.029(2) 0.032(2) 0.040(2) -0.0025(17) 0.0043(17) 0.0096(17)
C11 0.0251(19) 0.0278(19) 0.0275(19) 0.0004(15) 0.0033(15) 0.0071(16)
C12 0.029(2) 0.031(2) 0.035(2) 0.0032(16) 0.0101(16) 0.0108(17)
C13 0.0206(17) 0.0215(17) 0.0230(17) -0.0013(13) 0.0026(14) 0.0060(14)
C14 0.035(2) 0.0225(18) 0.0287(19) 0.0041(15) 0.0090(16) 0.0091(16)
C15 0.036(2) 0.0248(18) 0.0240(18) 0.0067(14) 0.0098(15) 0.0107(16)
C16 0.035(2) 0.0214(18) 0.0246(18) 0.0014(14) 0.0046(15) 0.0071(16)
C17 0.0262(18) 0.0219(17) 0.0273(18) 0.0068(14) 0.0065(14) 0.0088(15)
C18 0.032(2) 0.0260(18) 0.0199(17) 0.0050(14) 0.0072(14) 0.0102(16)
C19 0.053(3) 0.0203(18) 0.0248(19) 0.0088(15) 0.0031(17) 0.0070(17)
C20 0.061(3) 0.029(2) 0.024(2) 0.0064(16) 0.0076(19) 0.006(2)
C21 0.081(4) 0.047(3) 0.026(2) 0.012(2) 0.010(2) 0.012(3)
C22 0.099(5) 0.050(3) 0.029(2) 0.014(2) -0.004(3) 0.015(3)
C23 0.067(3) 0.042(3) 0.040(3) 0.013(2) -0.008(2) 0.018(2)
C24 0.049(3) 0.027(2) 0.036(2) 0.0070(17) -0.0031(19) 0.0067(19)
C25 0.068(3) 0.043(2) 0.036(2) 0.0157(19) 0.027(2) 0.016(2)
C26 0.098(5) 0.053(3) 0.057(3) 0.017(3) 0.028(3) 0.030(3)
C27 0.068(4) 0.058(3) 0.069(4) 0.028(3) 0.033(3) 0.016(3)
C28 0.054(3) 0.038(2) 0.043(3) 0.0093(19) -0.002(2) 0.021(2)
C29 0.060(3) 0.051(3) 0.067(3) 0.005(3) 0.000(3) 0.017(3)
C30 0.072(4) 0.052(3) 0.052(3) -0.002(2) 0.002(3) 0.028(3)
C31 0.037(2) 0.0185(17) 0.0217(17) 0.0048(14) 0.0026(15) 0.0041(15)
C32 0.042(2) 0.0257(19) 0.0250(19) 0.0026(15) 0.0094(16) 0.0052(17)
C33 0.055(3) 0.029(2) 0.042(2) 0.0090(18) 0.015(2) 0.004(2)
C34 0.066(3) 0.022(2) 0.055(3) 0.0133(19) 0.017(2) 0.008(2)
C35 0.065(3) 0.024(2) 0.044(2) 0.0099(18) 0.001(2) 0.016(2)
C36 0.045(2) 0.0267(19) 0.026(2) 0.0039(15) 0.0019(17) 0.0077(18)
C37 0.040(2) 0.031(2) 0.039(2) 0.0095(17) 0.0148(18) 0.0084(18)
C38 0.056(3) 0.058(3) 0.062(3) 0.009(3) 0.000(3) 0.022(3)
C39 0.077(4) 0.070(4) 0.058(3) 0.026(3) 0.038(3) 0.042(3)
C40 0.042(2) 0.031(2) 0.046(2) 0.0050(18) -0.0018(19) 0.0165(19)
C41 0.052(3) 0.075(4) 0.118(6) 0.042(4) -0.005(3) 0.020(3)
C42 0.049(3) 0.105(5) 0.071(4) 0.002(4) 0.019(3) 0.013(3)
C43 0.0213(17) 0.0254(18) 0.0240(18) 0.0006(14) 0.0077(14) 0.0091(14)
C44 0.0242(18) 0.0287(19) 0.0264(18) 0.0053(15) 0.0046(14) 0.0089(15)
C45 0.0231(18) 0.0221(17) 0.0309(19) 0.0067(14) 0.0091(14) 0.0087(14)
C46 0.0253(18) 0.0207(17) 0.0212(17) 0.0008(13) 0.0047(14) 0.0057(14)
C47 0.0237(18) 0.0280(18) 0.0253(18) 0.0038(14) 0.0059(14) 0.0102(15)
C48 0.0242(18) 0.0225(17) 0.0271(19) 0.0019(14) 0.0044(14) 0.0072(15)
C49 0.039(2) 0.0269(19) 0.0263(19) 0.0094(15) 0.0045(16) 0.0112(17)
C50 0.044(2) 0.030(2) 0.030(2) 0.0075(16) 0.0095(17) 0.0074(18)
C51 0.068(3) 0.036(2) 0.041(2) 0.016(2) 0.013(2) 0.013(2)
C52 0.087(4) 0.034(2) 0.059(3) 0.021(2) 0.006(3) 0.026(3)
C53 0.076(4) 0.046(3) 0.054(3) 0.019(2) 0.017(3) 0.036(3)
C54 0.051(3) 0.037(2) 0.041(2) 0.0113(18) 0.013(2) 0.024(2)
C55 0.056(3) 0.042(2) 0.044(3) 0.011(2) 0.029(2) 0.014(2)
C56 0.052(3) 0.064(3) 0.068(4) 0.015(3) 0.025(3) 0.011(3)
C57 0.073(4) 0.061(3) 0.056(3) -0.002(3) 0.034(3) 0.007(3)
C58 0.062(3) 0.068(3) 0.055(3) 0.028(3) 0.026(2) 0.046(3)
C59 0.053(3) 0.075(4) 0.058(3) -0.002(3) 0.009(3) -0.006(3)
C60 0.050(3) 0.157(7) 0.039(3) -0.008(4) 0.016(3) -0.007(4)
C61 0.033(2) 0.0221(17) 0.0233(18) 0.0012(14) 0.0032(15) 0.0125(15)
C62 0.040(2) 0.031(2) 0.030(2) 0.0079(16) 0.0059(17) 0.0146(18)
C63 0.055(3) 0.049(3) 0.028(2) 0.0125(18) 0.0108(19) 0.025(2)
C64 0.060(3) 0.054(3) 0.022(2) 0.0037(18) -0.0042(19) 0.027(2)
C65 0.037(2) 0.055(3) 0.030(2) -0.0009(19) -0.0039(18) 0.024(2)
C66 0.032(2) 0.036(2) 0.0259(19) -0.0010(15) 0.0025(16) 0.0170(17)
C67 0.037(2) 0.053(3) 0.037(2) 0.018(2) 0.0116(18) 0.012(2)
C68 0.061(4) 0.052(3) 0.099(5) 0.017(3) 0.019(3) 0.003(3)
C69 0.067(4) 0.085(5) 0.105(5) 0.015(4) 0.048(4) 0.032(4)
C70 0.031(2) 0.048(2) 0.026(2) 0.0023(17) 0.0057(16) 0.0142(19)
C71 0.068(3) 0.049(3) 0.063(3) 0.017(2) 0.033(3) 0.023(3)
C72 0.053(3) 0.049(3) 0.060(3) -0.002(2) 0.027(2) 0.023(2)
C73 0.0222(19) 0.035(2) 0.031(2) -0.0075(16) 0.0029(15) 0.0092(16)
C74 0.056(3) 0.052(3) 0.054(3) 0.014(2) 0.017(2) 0.029(2)
C75 0.061(3) 0.076(4) 0.044(3) -0.002(2) 0.016(2) 0.037(3)
C76 0.035(2) 0.047(3) 0.075(4) -0.004(2) 0.009(2) 0.020(2)
C77 0.044(3) 0.049(3) 0.070(3) 0.012(2) 0.012(2) 0.023(2)
C78 0.042(3) 0.045(3) 0.057(3) 0.014(2) 0.016(2) 0.020(2)

loop_
_atom_type_symbol
_atom_type_description
_atom_type_scat_dispersion_real
_atom_type_scat_dispersion_imag
_atom_type_scat_source
C C 0.0033 0.0016 'International Tables Vol C Tables 4.2.6.8 and 6.1.1.4'
H H 0.0000 0.0000 'International Tables Vol C Tables 4.2.6.8 and 6.1.1.4'
N N 0.0061 0.0033 'International Tables Vol C Tables 4.2.6.8 and 6.1.1.4'
Cl Cl 0.1484 0.1585 'International Tables Vol C Tables 4.2.6.8 and 6.1.1.4'
Pt Pt -1.7033 8.3905 'International Tables Vol C Tables 4.2.6.8 and 6.1.1.4'

loop_
_geom_angle_atom_site_label_1
_geom_angle_atom_site_label_2
_geom_angle_atom_site_label_3
_geom_angle
N1 Pt1 C73 94.63(13)
N1 Pt1 N2 79.62(11)
C73 Pt1 N2 171.78(14)
N1 Pt1 Cl1 174.76(9)
C73 Pt1 Cl1 90.47(11)
N2 Pt1 Cl1 95.43(8)
C1 N1 C13 117.6(3)
C1 N1 Pt1 114.9(2)
C13 N1 Pt1 127.4(2)
C2 N2 C43 118.3(3)
C2 N2 Pt1 110.7(2)
C43 N2 Pt1 131.1(2)
N1 C1 C11 134.6(3)
N1 C1 C2 116.7(3)
C11 C1 C2 108.6(3)
N2 C2 C3 135.2(3)
N2 C2 C1 117.7(3)
C3 C2 C1 107.1(3)
C4 C3 C12 119.4(4)
C4 C3 C2 135.3(3)
C12 C3 C2 105.3(3)
C3 C4 C5 118.3(4)
C3 C4 H4 120.8
C5 C4 H4 120.8
C6 C5 C4 122.4(4)
C6 C5 H5 118.8
C4 C5 H5 118.8
C5 C6 C7 120.5(4)
C5 C6 H6 119.7
C7 C6 H6 119.7
C12 C7 C6 116.5(4)
C12 C7 C8 116.5(4)
C6 C7 C8 127.0(4)
C9 C8 C7 120.3(4)
C9 C8 H8 119.9
C7 C8 H8 119.9
C8 C9 C10 122.7(4)
C8 C9 H9 118.6
C10 C9 H9 118.6
C11 C10 C9 118.2(4)
C11 C10 H10 120.9
C9 C10 H10 120.9
C10 C11 C12 118.9(4)
C10 C11 C1 136.2(4)
C12 C11 C1 104.9(3)
C7 C12 C3 122.8(4)
C7 C12 C11 123.3(4)
C3 C12 C11 113.9(3)
C18 C13 C14 122.0(3)
C18 C13 N1 119.8(3)
C14 C13 N1 118.1(3)
C13 C14 C15 119.2(3)
C13 C14 H14 120.4
C15 C14 H14 120.4
C14 C15 C16 119.0(3)
C14 C15 C19 121.3(3)
C16 C15 C19 119.7(3)
C17 C16 C15 121.6(3)
C17 C16 H16 119.2
C15 C16 H16 119.2
C16 C17 C18 119.2(3)
C16 C17 C31 120.8(3)
C18 C17 C31 119.9(3)
C13 C18 C17 118.9(3)
C13 C18 H18 120.5
C17 C18 H18 120.5
C20 C19 C24 120.9(4)
C20 C19 C15 119.7(4)
C24 C19 C15 119.5(4)
C19 C20 C21 118.1(5)
C19 C20 C25 121.9(4)
C21 C20 C25 119.9(4)
C22 C21 C20 121.0(5)
C22 C21 H21 119.5
C20 C21 H21 119.5
C21 C22 C23 121.1(4)
C21 C22 H22 119.5
C23 C22 H22 119.5
C22 C23 C24 119.9(5)
C22 C23 H23 120.1
C24 C23 H23 120.1
C23 C24 C19 119.1(5)
C23 C24 C28 119.2(4)
C19 C24 C28 121.6(4)
C20 C25 C26 111.1(4)
C20 C25 C27 112.5(4)
C26 C25 C27 110.7(4)
C20 C25 H25 107.5
C26 C25 H25 107.5
C27 C25 H25 107.5
C25 C26 H26A 109.5
C25 C26 H26B 109.5
H26A C26 H26B 109.5
C25 C26 H26C 109.5
H26A C26 H26C 109.5
H26B C26 H26C 109.5
C25 C27 H27A 109.5
C25 C27 H27B 109.5
H27A C27 H27B 109.5
C25 C27 H27C 109.5
H27A C27 H27C 109.5
H27B C27 H27C 109.5
C24 C28 C29 115.2(4)
C24 C28 C30 109.6(4)
C29 C28 C30 110.5(4)
C24 C28 H28 107.0
C29 C28 H28 107.0
C30 C28 H28 107.0
C28 C29 H29A 109.5
C28 C29 H29B 109.5
H29A C29 H29B 109.5
C28 C29 H29C 109.5
H29A C29 H29C 109.5
H29B C29 H29C 109.5
C28 C30 H30A 109.5
C28 C30 H30B 109.5
H30A C30 H30B 109.5
C28 C30 H30C 109.5
H30A C30 H30C 109.5
H30B C30 H30C 109.5
C36 C31 C32 121.0(3)
C36 C31 C17 120.3(3)
C32 C31 C17 118.7(3)
C33 C32 C31 118.4(4)
C33 C32 C37 119.3(4)
C31 C32 C37 122.4(3)
C34 C33 C32 121.1(5)
C34 C33 H33 119.4
C32 C33 H33 119.4
C33 C34 C35 120.2(4)
C33 C34 H34 119.9
C35 C34 H34 119.9
C34 C35 C36 121.1(4)
C34 C35 H35 119.4
C36 C35 H35 119.4
C35 C36 C31 118.2(4)
C35 C36 C40 119.8(4)
C31 C36 C40 121.9(3)
C38 C37 C32 111.9(4)
C38 C37 C39 111.3(4)
C32 C37 C39 110.8(4)
C38 C37 H37 107.5
C32 C37 H37 107.5
C39 C37 H37 107.5
C37 C38 H38A 109.5
C37 C38 H38B 109.5
H38A C38 H38B 109.5
C37 C38 H38C 109.5
H38A C38 H38C 109.5
H38B C38 H38C 109.5
C37 C39 H39A 109.5
C37 C39 H39B 109.5
H39A C39 H39B 109.5
C37 C39 H39C 109.5
H39A C39 H39C 109.5
H39B C39 H39C 109.5
C42 C40 C36 110.5(4)
C42 C40 C41 108.9(5)
C36 C40 C41 113.3(4)
C42 C40 H40 108.0
C36 C40 H40 108.0
C41 C40 H40 108.0
C40 C41 H41A 109.5
C40 C41 H41B 109.5
H41A C41 H41B 109.5
C40 C41 H41C 109.5
H41A C41 H41C 109.5
H41B C41 H41C 109.5
C40 C42 H42A 109.5
C40 C42 H42B 109.5
H42A C42 H42B 109.5
C40 C42 H42C 109.5
H42A C42 H42C 109.5
H42B C42 H42C 109.5
C48 C43 C44 121.6(3)
C48 C43 N2 120.2(3)
C44 C43 N2 118.2(3)
C45 C44 C43 119.9(3)
C45 C44 H44 120.1
C43 C44 H44 120.1
C44 C45 C46 118.8(3)
C44 C45 C49 118.9(3)
C46 C45 C49 122.3(3)
C45 C46 C47 121.5(3)
C45 C46 H46 119.2
C47 C46 H46 119.2
C48 C47 C46 119.3(3)
C48 C47 C61 120.9(3)
C46 C47 C61 119.8(3)
C43 C48 C47 118.9(3)
C43 C48 H48 120.5
C47 C48 H48 120.5
C54 C49 C50 120.7(4)
C54 C49 C45 121.1(4)
C50 C49 C45 118.1(4)
C51 C50 C49 118.4(4)
C51 C50 C55 119.7(4)
C49 C50 C55 122.0(4)
C52 C51 C50 120.7(4)
C52 C51 H51 119.7
C50 C51 H51 119.7
C51 C52 C53 120.9(4)
C51 C52 H52 119.6
C53 C52 H52 119.6
C52 C53 C54 120.5(5)
C52 C53 H53 119.8
C54 C53 H53 119.8
C53 C54 C49 118.7(4)
C53 C54 C58 119.2(4)
C49 C54 C58 122.1(4)
C50 C55 C57 111.4(4)
C50 C55 C56 111.7(4)
C57 C55 C56 110.3(4)
C50 C55 H55 107.8
C57 C55 H55 107.8
C56 C55 H55 107.8
C55 C56 H56A 109.5
C55 C56 H56B 109.5
H56A C56 H56B 109.5
C55 C56 H56C 109.5
H56A C56 H56C 109.5
H56B C56 H56C 109.5
C55 C57 H57A 109.5
C55 C57 H57B 109.5
H57A C57 H57B 109.5
C55 C57 H57C 109.5
H57A C57 H57C 109.5
H57B C57 H57C 109.5
C54 C58 C59 113.6(4)
C54 C58 C60 109.9(5)
C59 C58 C60 108.4(5)
C54 C58 H58 108.3
C59 C58 H58 108.3
C60 C58 H58 108.3
C58 C59 H59A 109.5
C58 C59 H59B 109.5
H59A C59 H59B 109.5
C58 C59 H59C 109.5
H59A C59 H59C 109.5
H59B C59 H59C 109.5
C58 C60 H60A 109.5
C58 C60 H60B 109.5
H60A C60 H60B 109.5
C58 C60 H60C 109.5
H60A C60 H60C 109.5
H60B C60 H60C 109.5
C66 C61 C62 121.2(3)
C66 C61 C47 118.6(3)
C62 C61 C47 120.2(3)
C61 C62 C63 118.5(4)
C61 C62 C67 121.8(3)
C63 C62 C67 119.7(4)
C64 C63 C62 120.7(4)
C64 C63 H63 119.7
C62 C63 H63 119.7
C63 C64 C65 120.7(4)
C63 C64 H64 119.6
C65 C64 H64 119.6
C64 C65 C66 120.8(4)
C64 C65 H65 119.6
C66 C65 H65 119.6
C61 C66 C65 118.1(4)
C61 C66 C70 121.7(3)
C65 C66 C70 120.2(4)
C62 C67 C69 112.4(4)
C62 C67 C68 111.5(4)
C69 C67 C68 108.6(5)
C62 C67 H67 108.1
C69 C67 H67 108.1
C68 C67 H67 108.1
C67 C68 H68A 109.5
C67 C68 H68B 109.5
H68A C68 H68B 109.5
C67 C68 H68C 109.5
H68A C68 H68C 109.5
H68B C68 H68C 109.5
C67 C69 H69A 109.5
C67 C69 H69B 109.5
H69A C69 H69B 109.5
C67 C69 H69C 109.5
H69A C69 H69C 109.5
H69B C69 H69C 109.5
C71 C70 C66 112.4(3)
C71 C70 C72 111.0(4)
C66 C70 C72 110.9(4)
C71 C70 H70 107.4
C66 C70 H70 107.4
C72 C70 H70 107.4
C70 C71 H71A 109.5
C70 C71 H71B 109.5
H71A C71 H71B 109.5
C70 C71 H71C 109.5
H71A C71 H71C 109.5
H71B C71 H71C 109.5
C70 C72 H72A 109.5
C70 C72 H72B 109.5
H72A C72 H72B 109.5
C70 C72 H72C 109.5
H72A C72 H72C 109.5
H72B C72 H72C 109.5
C74 C73 C78 117.6(4)
C74 C73 Pt1 124.7(3)
C78 C73 Pt1 117.7(3)
C73 C74 C75 121.8(5)
C73 C74 H74 119.1
C75 C74 H74 119.1
C76 C75 C74 120.1(5)
C76 C75 H75 120.0
C74 C75 H75 120.0
C77 C76 C75 118.9(5)
C77 C76 H76 120.5
C75 C76 H76 120.5
C76 C77 C78 120.3(5)
C76 C77 H77 119.9
C78 C77 H77 119.9
C77 C78 C73 121.3(5)
C77 C78 H78 119.3
C73 C78 H78 119.3

loop_
_geom_bond_atom_site_label_1
_geom_bond_atom_site_label_2
_geom_bond_distance
Pt1 N1 2.014(3)
Pt1 C73 2.014(4)
Pt1 N2 2.140(3)
Pt1 Cl1 2.2785(10)
N1 C1 1.301(5)
N1 C13 1.445(4)
N2 C2 1.283(5)
N2 C43 1.433(4)
C1 C11 1.458(5)
C1 C2 1.479(5)
C2 C3 1.473(5)
C3 C4 1.373(5)
C3 C12 1.419(5)
C4 C5 1.407(6)
C4 H4 0.9500
C5 C6 1.380(6)
C5 H5 0.9500
C6 C7 1.412(6)
C6 H6 0.9500
C7 C12 1.399(6)
C7 C8 1.414(6)
C8 C9 1.378(6)
C8 H8 0.9500
C9 C10 1.415(6)
C9 H9 0.9500
C10 C11 1.378(5)
C10 H10 0.9500
C11 C12 1.421(5)
C13 C18 1.387(5)
C13 C14 1.388(5)
C14 C15 1.394(5)
C14 H14 0.9500
C15 C16 1.397(5)
C15 C19 1.505(5)
C16 C17 1.388(5)
C16 H16 0.9500
C17 C18 1.402(5)
C17 C31 1.506(5)
C18 H18 0.9500
C19 C20 1.391(6)
C19 C24 1.412(6)
C20 C21 1.405(6)
C20 C25 1.513(7)
C21 C22 1.372(8)
C21 H21 0.9500
C22 C23 1.375(8)
C22 H22 0.9500
C23 C24 1.396(6)
C23 H23 0.9500
C24 C28 1.520(7)
C25 C26 1.521(7)
C25 C27 1.527(7)
C25 H25 1.0000
C26 H26A 0.9800
C26 H26B 0.9800
C26 H26C 0.9800
C27 H27A 0.9800
C27 H27B 0.9800
C27 H27C 0.9800
C28 C29 1.524(7)
C28 C30 1.534(6)
C28 H28 1.0000
C29 H29A 0.9800
C29 H29B 0.9800
C29 H29C 0.9800
C30 H30A 0.9800
C30 H30B 0.9800
C30 H30C 0.9800
C31 C36 1.402(6)
C31 C32 1.410(6)
C32 C33 1.394(6)
C32 C37 1.524(6)
C33 C34 1.372(7)
C33 H33 0.9500
C34 C35 1.384(7)
C34 H34 0.9500
C35 C36 1.395(6)
C35 H35 0.9500
C36 C40 1.526(6)
C37 C38 1.522(6)
C37 C39 1.525(6)
C37 H37 1.0000
C38 H38A 0.9800
C38 H38B 0.9800
C38 H38C 0.9800
C39 H39A 0.9800
C39 H39B 0.9800
C39 H39C 0.9800
C40 C42 1.513(7)
C40 C41 1.528(7)
C40 H40 1.0000
C41 H41A 0.9800
C41 H41B 0.9800
C41 H41C 0.9800
C42 H42A 0.9800
C42 H42B 0.9800
C42 H42C 0.9800
C43 C48 1.386(5)
C43 C44 1.390(5)
C44 C45 1.386(5)
C44 H44 0.9500
C45 C46 1.391(5)
C45 C49 1.497(5)
C46 C47 1.397(5)
C46 H46 0.9500
C47 C48 1.394(5)
C47 C61 1.500(5)
C48 H48 0.9500
C49 C54 1.404(6)
C49 C50 1.406(6)
C50 C51 1.399(6)
C50 C55 1.521(6)
C51 C52 1.374(8)
C51 H51 0.9500
C52 C53 1.377(8)
C52 H52 0.9500
C53 C54 1.395(6)
C53 H53 0.9500
C54 C58 1.521(6)
C55 C57 1.530(7)
C55 C56 1.533(7)
C55 H55 1.0000
C56 H56A 0.9800
C56 H56B 0.9800
C56 H56C 0.9800
C57 H57A 0.9800
C57 H57B 0.9800
C57 H57C 0.9800
C58 C59 1.524(8)
C58 C60 1.527(8)
C58 H58 1.0000
C59 H59A 0.9800
C59 H59B 0.9800
C59 H59C 0.9800
C60 H60A 0.9800
C60 H60B 0.9800
C60 H60C 0.9800
C61 C66 1.401(5)
C61 C62 1.404(6)
C62 C63 1.405(6)
C62 C67 1.517(6)
C63 C64 1.369(7)
C63 H63 0.9500
C64 C65 1.381(7)
C64 H64 0.9500
C65 C66 1.406(5)
C65 H65 0.9500
C66 C70 1.520(6)
C67 C69 1.525(7)
C67 C68 1.531(7)
C67 H67 1.0000
C68 H68A 0.9800
C68 H68B 0.9800
C68 H68C 0.9800
C69 H69A 0.9800
C69 H69B 0.9800
C69 H69C 0.9800
C70 C71 1.511(6)
C70 C72 1.526(6)
C70 H70 1.0000
C71 H71A 0.9800
C71 H71B 0.9800
C71 H71C 0.9800
C72 H72A 0.9800
C72 H72B 0.9800
C72 H72C 0.9800
C73 C74 1.351(6)
C73 C78 1.407(6)
C74 C75 1.406(7)
C74 H74 0.9500
C75 C76 1.385(8)
C75 H75 0.9500
C76 C77 1.373(8)
C76 H76 0.9500
C77 C78 1.389(7)
C77 H77 0.9500
C78 H78 0.9500

loop_
_geom_torsion_atom_site_label_1
_geom_torsion_atom_site_label_2
_geom_torsion_atom_site_label_3
_geom_torsion_atom_site_label_4
_geom_torsion
C73 Pt1 N1 C1 170.1(3)
N2 Pt1 N1 C1 -4.0(3)
Cl1 Pt1 N1 C1 -23.4(11)
C73 Pt1 N1 C13 -13.3(3)
N2 Pt1 N1 C13 172.6(3)
Cl1 Pt1 N1 C13 153.2(8)
N1 Pt1 N2 C2 6.2(2)
C73 Pt1 N2 C2 -39.8(10)
Cl1 Pt1 N2 C2 -175.5(2)
N1 Pt1 N2 C43 -173.8(3)
C73 Pt1 N2 C43 140.2(9)
Cl1 Pt1 N2 C43 4.4(3)
C13 N1 C1 C11 2.4(6)
Pt1 N1 C1 C11 179.3(4)
C13 N1 C1 C2 -175.6(3)
Pt1 N1 C1 C2 1.4(4)
C43 N2 C2 C3 -5.6(6)
Pt1 N2 C2 C3 174.4(4)
C43 N2 C2 C1 172.7(3)
Pt1 N2 C2 C1 -7.4(4)
N1 C1 C2 N2 4.5(5)
C11 C1 C2 N2 -174.0(3)
N1 C1 C2 C3 -176.8(3)
C11 C1 C2 C3 4.7(4)
N2 C2 C3 C4 -6.6(8)
C1 C2 C3 C4 175.0(4)
N2 C2 C3 C12 174.6(4)
C1 C2 C3 C12 -3.8(4)
C12 C3 C4 C5 0.3(6)
C2 C3 C4 C5 -178.4(4)
C3 C4 C5 C6 -2.9(7)
C4 C5 C6 C7 3.3(8)
C5 C6 C7 C12 -1.1(7)
C5 C6 C7 C8 -179.4(5)
C12 C7 C8 C9 1.2(7)
C6 C7 C8 C9 179.6(5)
C7 C8 C9 C10 1.5(8)
C8 C9 C10 C11 -1.8(7)
C9 C10 C11 C12 -0.5(6)
C9 C10 C11 C1 -178.6(4)
N1 C1 C11 C10 -3.5(8)
C2 C1 C11 C10 174.6(5)
N1 C1 C11 C12 178.2(4)
C2 C1 C11 C12 -3.7(4)
C6 C7 C12 C3 -1.5(6)
C8 C7 C12 C3 177.1(4)
C6 C7 C12 C11 177.8(4)
C8 C7 C12 C11 -3.6(7)
C4 C3 C12 C7 1.9(6)
C2 C3 C12 C7 -179.1(4)
C4 C3 C12 C11 -177.5(4)
C2 C3 C12 C11 1.5(5)
C10 C11 C12 C7 3.3(6)
C1 C11 C12 C7 -178.0(4)
C10 C11 C12 C3 -177.3(4)
C1 C11 C12 C3 1.3(5)
C1 N1 C13 C18 -86.7(4)
Pt1 N1 C13 C18 96.8(4)
C1 N1 C13 C14 90.3(4)
Pt1 N1 C13 C14 -86.3(4)
C18 C13 C14 C15 1.9(6)
N1 C13 C14 C15 -175.0(3)
C13 C14 C15 C16 -1.3(6)
C13 C14 C15 C19 176.8(4)
C14 C15 C16 C17 0.4(6)
C19 C15 C16 C17 -177.7(4)
C15 C16 C17 C18 -0.2(6)
C15 C16 C17 C31 175.5(4)
C14 C13 C18 C17 -1.6(6)
N1 C13 C18 C17 175.2(3)
C16 C17 C18 C13 0.7(5)
C31 C17 C18 C13 -175.0(3)
C14 C15 C19 C20 91.8(5)
C16 C15 C19 C20 -90.1(5)
C14 C15 C19 C24 -89.5(5)
C16 C15 C19 C24 88.6(5)
C24 C19 C20 C21 0.7(6)
C15 C19 C20 C21 179.4(4)
C24 C19 C20 C25 -179.7(4)
C15 C19 C20 C25 -1.0(6)
C19 C20 C21 C22 -0.7(7)
C25 C20 C21 C22 179.7(4)
C20 C21 C22 C23 0.8(8)
C21 C22 C23 C24 -0.8(8)
C22 C23 C24 C19 0.8(7)
C22 C23 C24 C28 177.8(4)
C20 C19 C24 C23 -0.8(6)
C15 C19 C24 C23 -179.5(4)
C20 C19 C24 C28 -177.7(4)
C15 C19 C24 C28 3.6(6)
C19 C20 C25 C26 109.0(5)
C21 C20 C25 C26 -71.4(5)
C19 C20 C25 C27 -126.3(4)
C21 C20 C25 C27 53.3(6)
C23 C24 C28 C29 43.1(6)
C19 C24 C28 C29 -139.9(4)
C23 C24 C28 C30 -82.3(5)
C19 C24 C28 C30 94.7(5)
C16 C17 C31 C36 104.7(4)
C18 C17 C31 C36 -79.7(5)
C16 C17 C31 C32 -75.2(5)
C18 C17 C31 C32 100.4(4)
C36 C31 C32 C33 0.2(5)
C17 C31 C32 C33 -180.0(3)
C36 C31 C32 C37 -179.4(3)
C17 C31 C32 C37 0.5(5)
C31 C32 C33 C34 0.6(6)
C37 C32 C33 C34 -179.8(4)
C32 C33 C34 C35 -0.7(7)
C33 C34 C35 C36 0.0(7)
C34 C35 C36 C31 0.8(6)
C34 C35 C36 C40 -175.7(4)
C32 C31 C36 C35 -0.9(6)
C17 C31 C36 C35 179.3(3)
C32 C31 C36 C40 175.6(3)
C17 C31 C36 C40 -4.3(5)
C33 C32 C37 C38 -65.6(5)
C31 C32 C37 C38 114.0(4)
C33 C32 C37 C39 59.2(5)
C31 C32 C37 C39 -121.2(4)
C35 C36 C40 C42 89.0(5)
C31 C36 C40 C42 -87.4(5)
C35 C36 C40 C41 -33.6(6)
C31 C36 C40 C41 150.0(5)
C2 N2 C43 C48 109.9(4)
Pt1 N2 C43 C48 -70.0(4)
C2 N2 C43 C44 -70.7(4)
Pt1 N2 C43 C44 109.3(3)
C48 C43 C44 C45 0.8(5)
N2 C43 C44 C45 -178.6(3)
C43 C44 C45 C46 -2.6(5)
C43 C44 C45 C49 175.3(3)
C44 C45 C46 C47 2.1(5)
C49 C45 C46 C47 -175.7(3)
C45 C46 C47 C48 0.4(5)
C45 C46 C47 C61 178.2(3)
C44 C43 C48 C47 1.7(5)
N2 C43 C48 C47 -178.9(3)
C46 C47 C48 C43 -2.3(5)
C61 C47 C48 C43 180.0(3)
C44 C45 C49 C54 105.1(4)
C46 C45 C49 C54 -77.1(5)
C44 C45 C49 C50 -73.0(5)
C46 C45 C49 C50 104.8(4)
C54 C49 C50 C51 -3.6(6)
C45 C49 C50 C51 174.5(4)
C54 C49 C50 C55 176.1(4)
C45 C49 C50 C55 -5.8(6)
C49 C50 C51 C52 1.3(7)
C55 C50 C51 C52 -178.5(4)
C50 C51 C52 C53 1.6(8)
C51 C52 C53 C54 -2.2(8)
C52 C53 C54 C49 -0.2(7)
C52 C53 C54 C58 178.8(5)
C50 C49 C54 C53 3.1(6)
C45 C49 C54 C53 -175.0(4)
C50 C49 C54 C58 -175.9(4)
C45 C49 C54 C58 6.0(6)
C51 C50 C55 C57 -71.0(5)
C49 C50 C55 C57 109.3(5)
C51 C50 C55 C56 52.9(6)
C49 C50 C55 C56 -126.8(5)
C53 C54 C58 C59 62.4(6)
C49 C54 C58 C59 -118.6(5)
C53 C54 C58 C60 -59.2(7)
C49 C54 C58 C60 119.7(5)
C48 C47 C61 C66 99.8(4)
C46 C47 C61 C66 -77.9(4)
C48 C47 C61 C62 -81.3(5)
C46 C47 C61 C62 100.9(4)
C66 C61 C62 C63 0.7(6)
C47 C61 C62 C63 -178.2(4)
C66 C61 C62 C67 -179.0(4)
C47 C61 C62 C67 2.2(6)
C61 C62 C63 C64 -0.4(6)
C67 C62 C63 C64 179.2(4)
C62 C63 C64 C65 0.2(7)
C63 C64 C65 C66 -0.2(7)
C62 C61 C66 C65 -0.7(6)
C47 C61 C66 C65 178.2(3)
C62 C61 C66 C70 179.5(4)
C47 C61 C66 C70 -1.7(5)
C64 C65 C66 C61 0.4(6)
C64 C65 C66 C70 -179.7(4)
C61 C62 C67 C69 -128.2(5)
C63 C62 C67 C69 52.2(6)
C61 C62 C67 C68 109.6(5)
C63 C62 C67 C68 -70.0(6)
C61 C66 C70 C71 111.8(4)
C65 C66 C70 C71 -68.0(5)
C61 C66 C70 C72 -123.2(4)
C65 C66 C70 C72 56.9(5)
N1 Pt1 C73 C74 76.0(4)
N2 Pt1 C73 C74 121.2(9)
Cl1 Pt1 C73 C74 -102.8(4)
N1 Pt1 C73 C78 -100.6(3)
N2 Pt1 C73 C78 -55.4(10)
Cl1 Pt1 C73 C78 80.6(3)
C78 C73 C74 C75 -1.0(7)
Pt1 C73 C74 C75 -177.5(4)
C73 C74 C75 C76 0.4(8)
C74 C75 C76 C77 -0.1(8)
C75 C76 C77 C78 0.3(7)
C76 C77 C78 C73 -0.9(7)
C74 C73 C78 C77 1.2(7)
Pt1 C73 C78 C77 178.0(4)
